data_7126863
loop_
_publ_author_name
'Zhang, Shilong'
'Liu, Yungen'
'Xing, Fangrong'
'Che, Chi-Ming'

_publ_section_title
;
 Direct preparation of unprotected aminimides
 (R<sub>3</sub>N<sup>+</sup>-NH<sup>-</sup>) from natural aliphatic
 tertiary alkaloids (R<sub>3</sub>N) by [Mn(TDCPP)Cl]-catalysed
 N-amination reaction.
;
_journal_issue 64
_journal_name_full 'Chemical communications (Cambridge, England)'
_journal_page_first 9102
_journal_page_last 9105
_journal_paper_doi 10.1039/d0cc02934c
_journal_volume 56
_journal_year 2020
_chemical_absolute_configuration ad
_chemical_formula_moiety 'C19 H25 N2 O4, Cl, 2(H2 O)'
_chemical_formula_sum 'C19 H29 Cl N2 O6'
_chemical_formula_weight 416.89
_space_group_crystal_system orthorhombic
_space_group_IT_number 19
_space_group_name_Hall 'P 2ac 2ab'
_space_group_name_H-M_alt 'P 21 21 21'
_atom_sites_solution_hydrogens mixed
_atom_sites_solution_primary dual
_audit_block_doi 10.5517/ccdc.csd.cc2444k0
_audit_creation_date 2019-09-17
_audit_creation_method
;
Olex2 1.2
(compiled 2018.05.29 svn.r3508 for OlexSys, GUI svn.r5506)
;
_audit_update_record
;
2019-12-05 deposited with the CCDC.	2020-07-01 downloaded from the CCDC.
;
_cell_angle_alpha 90
_cell_angle_beta 90
_cell_angle_gamma 90
_cell_formula_units_Z 4
_cell_length_a 7.2666(5)
_cell_length_b 14.4440(9)
_cell_length_c 19.5127(13)
_cell_measurement_reflns_used 9942
_cell_measurement_temperature 100
_cell_measurement_theta_max 68.56
_cell_measurement_theta_min 3.81
_cell_volume 2048.0(2)
_computing_cell_refinement 'SAINT V8.38A (?, 2016)'
_computing_data_reduction 'SAINT V8.38A (?, 2016)'
_computing_molecular_graphics 'Olex2 (Dolomanov et al., 2009)'
_computing_publication_material 'Olex2 (Dolomanov et al., 2009)'
_computing_structure_refinement 'XL (Sheldrick, 2008)'
_computing_structure_solution 'ShelXT (Sheldrick, 2015)'
_diffrn_ambient_temperature 100.15
_diffrn_detector 'Bruker PHOTON 100 area detector'
_diffrn_detector_area_resol_mean 7.9
_diffrn_detector_type 'CMOS area detector'
_diffrn_measured_fraction_theta_full 0.998
_diffrn_measured_fraction_theta_max 0.997
_diffrn_measurement_device 'three-circle diffractometer'
_diffrn_measurement_device_type 'Bruker CMOS area detector'
_diffrn_measurement_method '\w and \f scans'
_diffrn_radiation_monochromator 'mirror optics'
_diffrn_radiation_probe x-ray
_diffrn_radiation_type CuK\a
_diffrn_radiation_wavelength 1.54178
_diffrn_reflns_av_R_equivalents 0.0383
_diffrn_reflns_av_unetI/netI 0.0198
_diffrn_reflns_Laue_measured_fraction_full 0.998
_diffrn_reflns_Laue_measured_fraction_max 0.997
_diffrn_reflns_limit_h_max 8
_diffrn_reflns_limit_h_min -8
_diffrn_reflns_limit_k_max 17
_diffrn_reflns_limit_k_min -17
_diffrn_reflns_limit_l_max 23
_diffrn_reflns_limit_l_min -23
_diffrn_reflns_number 32519
_diffrn_reflns_point_group_measured_fraction_full 0.999
_diffrn_reflns_point_group_measured_fraction_max 0.997
_diffrn_reflns_theta_full 67.679
_diffrn_reflns_theta_max 68.553
_diffrn_reflns_theta_min 3.807
_diffrn_source 'microfocus sealed X-ray tube'
_diffrn_source_type 'Incoatec I\ms'
_diffrn_standards_number 0
_exptl_absorpt_coefficient_mu 1.980
_exptl_absorpt_correction_T_max 0.7531
_exptl_absorpt_correction_T_min 0.6195
_exptl_absorpt_correction_type multi-scan
_exptl_absorpt_process_details
'SADABS-2016/2 (Bruker,2016/2) was used for absorption correction. wR2(int) was 0.1111 before and 0.0550 after correction. The Ratio of minimum to maximum transmission is 0.8226. The \l/2 correction factor is Not present.'
_exptl_crystal_colour colourless
_exptl_crystal_colour_primary colourless
_exptl_crystal_density_diffrn 1.352
_exptl_crystal_description block
_exptl_crystal_F_000 888
_exptl_crystal_size_max 0.4
_exptl_crystal_size_mid 0.32
_exptl_crystal_size_min 0.31
_refine_diff_density_max 0.223
_refine_diff_density_min -0.144
_refine_diff_density_rms 0.036
_refine_ls_abs_structure_details
;
 Flack x determined using 1567 quotients [(I+)-(I-)]/[(I+)+(I-)]
 (Parsons, Flack and Wagner, Acta Cryst. B69 (2013) 249-259).
;
_refine_ls_abs_structure_Flack -0.001(3)
_refine_ls_extinction_coef 0.0069(5)
_refine_ls_extinction_expression Fc^*^=kFc[1+0.001xFc^2^\l^3^/sin(2\q)]^-1/4^
_refine_ls_extinction_method 'SHELXL-2016/6 (Sheldrick 2016)'
_refine_ls_goodness_of_fit_ref 1.046
_refine_ls_hydrogen_treatment constr
_refine_ls_matrix_type full
_refine_ls_number_parameters 257
_refine_ls_number_reflns 3771
_refine_ls_number_restraints 0
_refine_ls_restrained_S_all 1.046
_refine_ls_R_factor_all 0.0215
_refine_ls_R_factor_gt 0.0214
_refine_ls_shift/su_max 0.001
_refine_ls_shift/su_mean 0.000
_refine_ls_structure_factor_coef Fsqd
_refine_ls_weighting_details 'w=1/[\s^2^(Fo^2^)+(0.0287P)^2^+0.5696P] where P=(Fo^2^+2Fc^2^)/3'
_refine_ls_weighting_scheme calc
_refine_ls_wR_factor_gt 0.0566
_refine_ls_wR_factor_ref 0.0567
_reflns_Friedel_coverage 0.735
_reflns_Friedel_fraction_full 0.999
_reflns_Friedel_fraction_max 0.998
_reflns_number_gt 3753
_reflns_number_total 3771
_reflns_threshold_expression 'I > 2\s(I)'
_cod_data_source_file d0cc02934c2.cif
_cod_data_source_block zsl-sinomenine-n-amine
_cod_depositor_comments 'Adding full bibliography for 7126862--7126864.cif.'
_cod_database_code 7126863
_shelx_shelxl_version_number 2016/6
_shelx_space_group_comment
;
The symmetry employed for this shelxl refinement is uniquely defined
by the following loop, which should always be used as a source of
symmetry information in preference to the above space-group names.
They are only intended as comments.
;
_olex2_refinement_description
;
1. Fixed Uiso
 At 1.2 times of:
  All C(H) groups, All C(H,H) groups, All N(H,H) groups
 At 1.5 times of:
  All C(H,H,H) groups, All O(H) groups, All O(H,H) groups
2.a Riding coordinates:
 O3(H3), N2(H2A,H2B), O5(H5A,H5B), O6(H6A,H6B)
2.b Ternary CH refined with riding coordinates:
 C6(H6), C5(H5)
2.c Secondary CH2 refined with riding coordinates:
 C7(H7A,H7B), C18(H18A,H18B), C10(H10A,H10B), C8(H8A,H8B)
2.d Aromatic/amide H refined with riding coordinates:
 C16(H16), C4(H4), C15(H15)
2.e Idealised Me refined as rotating group:
 C19(H19A,H19B,H19C), C14(H14A,H14B,H14C), C3(H3A,H3B,H3C)
;
_olex2_submission_special_instructions 'No special instructions were received'

loop_
_space_group_symop_operation_xyz
'x, y, z'
'-x+1/2, -y, z+1/2'
'x+1/2, -y+1/2, -z'
'-x, y+1/2, -z+1/2'

loop_
_atom_site_label
_atom_site_type_symbol
_atom_site_fract_x
_atom_site_fract_y
_atom_site_fract_z
_atom_site_U_iso_or_equiv
_atom_site_adp_type
_atom_site_occupancy
_atom_site_site_symmetry_order
_atom_site_calc_flag
_atom_site_refinement_flags_posn
_atom_site_refinement_flags_adp
_atom_site_refinement_flags_occupancy
_atom_site_disorder_assembly
_atom_site_disorder_group
O3 O 0.59937(17) 0.36430(9) 0.14272(6) 0.0176(3) Uani 1 1 d . . . . .
H3 H 0.582033 0.394174 0.106354 0.026 Uiso 1 1 d R . . . .
O2 O 0.95166(17) 0.58064(8) 0.34033(6) 0.0166(3) Uani 1 1 d . . . . .
O1 O 0.64422(18) 0.57191(9) 0.26855(8) 0.0246(3) Uani 1 1 d . . . . .
O4 O 0.81743(19) 0.37225(10) 0.03356(6) 0.0214(3) Uani 1 1 d . . . . .
N2 N 0.7444(2) 0.14199(9) 0.40524(7) 0.0126(3) Uani 1 1 d . . . . .
H2A H 0.815056 0.150211 0.442412 0.015 Uiso 1 1 d R . . . .
H2B H 0.657916 0.186781 0.405802 0.015 Uiso 1 1 d R . . . .
N1 N 0.85928(18) 0.15414(9) 0.34438(7) 0.0103(3) Uani 1 1 d . . . . .
C7 C 0.7344(2) 0.15065(11) 0.28241(8) 0.0116(3) Uani 1 1 d . . . . .
H7A H 0.657496 0.094151 0.284809 0.014 Uiso 1 1 calc R . . . .
H7B H 0.810460 0.146714 0.240427 0.014 Uiso 1 1 calc R . . . .
C6 C 0.9700(2) 0.24528(11) 0.34726(8) 0.0106(3) Uani 1 1 d . . . . .
H6 H 1.037993 0.246898 0.391810 0.013 Uiso 1 1 calc R . . . .
C12 C 0.7827(2) 0.34889(11) 0.15117(9) 0.0124(3) Uani 1 1 d . . . . .
C5 C 0.8343(2) 0.32580(11) 0.34660(8) 0.0103(3) Uani 1 1 d . . . . .
H5 H 0.746125 0.316398 0.385321 0.012 Uiso 1 1 calc R . . . .
C2 C 0.8736(2) 0.49525(11) 0.33280(8) 0.0133(3) Uani 1 1 d . . . . .
C1 C 0.7001(2) 0.49905(11) 0.29224(9) 0.0145(4) Uani 1 1 d . . . . .
C18 C 1.1096(2) 0.25894(11) 0.28962(8) 0.0118(3) Uani 1 1 d . . . . .
H18A H 1.207092 0.301289 0.306185 0.014 Uiso 1 1 calc R . . . .
H18B H 1.168368 0.198518 0.279837 0.014 Uiso 1 1 calc R . . . .
C11 C 0.8497(2) 0.32690(11) 0.21664(8) 0.0104(3) Uani 1 1 d . . . . .
C17 C 1.0334(2) 0.29737(11) 0.22302(8) 0.0111(3) Uani 1 1 d . . . . .
C9 C 0.7225(2) 0.32531(11) 0.27936(8) 0.0103(3) Uani 1 1 d . . . . .
C10 C 0.5948(2) 0.41018(11) 0.28488(8) 0.0126(3) Uani 1 1 d . . . . .
H10A H 0.516637 0.413608 0.243390 0.015 Uiso 1 1 calc R . . . .
H10B H 0.512749 0.402443 0.324982 0.015 Uiso 1 1 calc R . . . .
C16 C 1.1492(2) 0.29999(12) 0.16619(9) 0.0138(3) Uani 1 1 d . . . . .
H16 H 1.274509 0.282588 0.171306 0.017 Uiso 1 1 calc R . . . .
C19 C 0.9844(2) 0.07157(11) 0.34298(9) 0.0150(4) Uani 1 1 d . . . . .
H19A H 1.067766 0.073882 0.382413 0.022 Uiso 1 1 calc GR . . . .
H19B H 1.056388 0.072060 0.300519 0.022 Uiso 1 1 calc GR . . . .
H19C H 0.910691 0.014812 0.345092 0.022 Uiso 1 1 calc GR . . . .
C14 C 0.9290(3) 0.37266(18) -0.02652(10) 0.0333(5) Uani 1 1 d . . . . .
H14A H 0.851932 0.385135 -0.066682 0.050 Uiso 1 1 calc GR . . . .
H14B H 0.988632 0.312210 -0.031742 0.050 Uiso 1 1 calc GR . . . .
H14C H 1.023195 0.420908 -0.022438 0.050 Uiso 1 1 calc GR . . . .
C4 C 0.9346(2) 0.41565(12) 0.35910(8) 0.0122(3) Uani 1 1 d . . . . .
H4 H 1.043224 0.415590 0.386190 0.015 Uiso 1 1 calc R . . . .
C3 C 1.1121(3) 0.58501(13) 0.38306(9) 0.0206(4) Uani 1 1 d . . . . .
H3A H 1.208349 0.545104 0.363983 0.031 Uiso 1 1 calc GR . . . .
H3B H 1.080729 0.563936 0.429355 0.031 Uiso 1 1 calc GR . . . .
H3C H 1.156697 0.648982 0.385051 0.031 Uiso 1 1 calc GR . . . .
C8 C 0.6102(2) 0.23485(11) 0.27771(8) 0.0113(3) Uani 1 1 d . . . . .
H8A H 0.522350 0.234364 0.316486 0.014 Uiso 1 1 calc R . . . .
H8B H 0.538438 0.232031 0.234634 0.014 Uiso 1 1 calc R . . . .
C13 C 0.9013(3) 0.34990(11) 0.09433(8) 0.0142(3) Uani 1 1 d . . . . .
C15 C 1.0857(2) 0.32745(12) 0.10221(8) 0.0156(3) Uani 1 1 d . . . . .
H15 H 1.167536 0.330810 0.064315 0.019 Uiso 1 1 calc R . . . .
Cl1 Cl 0.39990(6) 0.31139(3) 0.44343(2) 0.02010(12) Uani 1 1 d . . . . .
O5 O 0.47664(18) 0.48143(8) 0.04756(6) 0.0186(3) Uani 1 1 d . . . . .
H5A H 0.569545 0.514198 0.033217 0.028 Uiso 1 1 d R . . . .
H5B H 0.401415 0.521788 0.065177 0.028 Uiso 1 1 d R . . . .
O6 O 0.2527(2) 0.11233(10) 0.48003(7) 0.0261(3) Uani 1 1 d . . . . .
H6A H 0.301833 0.165419 0.469609 0.039 Uiso 1 1 d R . . . .
H6B H 0.159923 0.121129 0.507469 0.039 Uiso 1 1 d R . . . .

loop_
_atom_site_aniso_label
_atom_site_aniso_U_11
_atom_site_aniso_U_22
_atom_site_aniso_U_33
_atom_site_aniso_U_23
_atom_site_aniso_U_13
_atom_site_aniso_U_12
O3 0.0113(6) 0.0282(7) 0.0133(6) 0.0070(5) -0.0008(5) 0.0036(5)
O2 0.0211(6) 0.0101(6) 0.0188(6) 0.0010(5) -0.0015(5) -0.0036(5)
O1 0.0187(7) 0.0149(6) 0.0404(8) 0.0091(6) -0.0039(6) 0.0028(5)
O4 0.0203(6) 0.0342(7) 0.0098(6) 0.0060(5) 0.0012(5) 0.0064(6)
N2 0.0139(7) 0.0147(7) 0.0094(7) 0.0021(5) 0.0008(6) -0.0013(6)
N1 0.0103(7) 0.0104(6) 0.0102(6) 0.0007(5) -0.0011(5) -0.0005(5)
C7 0.0123(7) 0.0118(7) 0.0106(8) -0.0002(6) -0.0037(6) -0.0018(6)
C6 0.0106(7) 0.0107(8) 0.0106(7) 0.0003(6) -0.0031(6) -0.0023(6)
C12 0.0119(8) 0.0107(7) 0.0146(8) 0.0016(6) 0.0009(7) 0.0001(6)
C5 0.0115(7) 0.0101(8) 0.0095(7) -0.0001(6) 0.0006(6) 0.0006(6)
C2 0.0150(8) 0.0118(8) 0.0132(7) -0.0015(6) 0.0032(7) -0.0009(6)
C1 0.0129(8) 0.0140(8) 0.0166(8) 0.0027(7) 0.0051(7) 0.0030(7)
C18 0.0084(7) 0.0123(7) 0.0145(7) 0.0010(6) -0.0002(7) 0.0008(6)
C11 0.0108(8) 0.0090(7) 0.0112(7) -0.0004(6) 0.0009(6) -0.0012(6)
C17 0.0119(7) 0.0092(7) 0.0122(8) -0.0001(6) -0.0001(6) -0.0015(6)
C9 0.0086(7) 0.0120(8) 0.0102(7) 0.0010(6) -0.0003(6) 0.0013(6)
C10 0.0102(7) 0.0140(8) 0.0136(7) 0.0020(6) 0.0018(7) 0.0030(7)
C16 0.0100(8) 0.0133(8) 0.0181(8) -0.0004(7) 0.0015(6) 0.0015(6)
C19 0.0153(8) 0.0107(8) 0.0190(8) 0.0002(6) -0.0027(7) 0.0031(6)
C14 0.0294(11) 0.0588(14) 0.0117(9) 0.0089(9) 0.0058(8) 0.0110(10)
C4 0.0120(8) 0.0147(8) 0.0100(7) -0.0012(6) 0.0002(6) -0.0013(6)
C3 0.0280(10) 0.0172(8) 0.0164(8) 0.0011(7) -0.0062(8) -0.0085(8)
C8 0.0101(7) 0.0136(8) 0.0101(7) 0.0017(6) -0.0009(7) 0.0004(7)
C13 0.0180(8) 0.0141(8) 0.0107(7) 0.0024(6) -0.0006(7) 0.0000(7)
C15 0.0159(8) 0.0169(8) 0.0142(8) 0.0010(6) 0.0047(7) 0.0002(7)
Cl1 0.0156(2) 0.0317(2) 0.01295(19) -0.00188(16) 0.00228(16) -0.00132(18)
O5 0.0184(6) 0.0179(6) 0.0193(6) 0.0014(5) 0.0022(5) 0.0053(5)
O6 0.0256(7) 0.0289(7) 0.0239(7) -0.0036(6) 0.0033(6) 0.0014(6)

loop_
_atom_type_symbol
_atom_type_description
_atom_type_scat_dispersion_real
_atom_type_scat_dispersion_imag
_atom_type_scat_source
C C 0.0181 0.0091 'International Tables Vol C Tables 4.2.6.8 and 6.1.1.4'
H H 0.0000 0.0000 'International Tables Vol C Tables 4.2.6.8 and 6.1.1.4'
Cl Cl 0.3639 0.7018 'International Tables Vol C Tables 4.2.6.8 and 6.1.1.4'
N N 0.0311 0.0180 'International Tables Vol C Tables 4.2.6.8 and 6.1.1.4'
O O 0.0492 0.0322 'International Tables Vol C Tables 4.2.6.8 and 6.1.1.4'

loop_
_geom_angle_atom_site_label_1
_geom_angle_atom_site_label_2
_geom_angle_atom_site_label_3
_geom_angle
_geom_angle_site_symmetry_1
_geom_angle_site_symmetry_3
_geom_angle_publ_flag
C12 O3 H3 109.5 . . ?
C2 O2 C3 116.10(13) . . ?
C13 O4 C14 117.33(15) . . ?
H2A N2 H2B 107.1 . . ?
N1 N2 H2A 108.3 . . ?
N1 N2 H2B 108.8 . . ?
N2 N1 C7 107.63(11) . . ?
N2 N1 C6 111.73(11) . . ?
N2 N1 C19 105.39(12) . . ?
C7 N1 C6 111.73(12) . . ?
C19 N1 C7 108.82(12) . . ?
C19 N1 C6 111.27(12) . . ?
N1 C7 H7A 109.2 . . ?
N1 C7 H7B 109.2 . . ?
N1 C7 C8 112.24(12) . . ?
H7A C7 H7B 107.9 . . ?
C8 C7 H7A 109.2 . . ?
C8 C7 H7B 109.2 . . ?
N1 C6 H6 108.0 . . ?
C5 C6 N1 108.23(12) . . ?
C5 C6 H6 108.0 . . ?
C5 C6 C18 108.95(13) . . ?
C18 C6 N1 115.43(13) . . ?
C18 C6 H6 108.0 . . ?
O3 C12 C11 119.13(15) . . ?
O3 C12 C13 120.22(15) . . ?
C11 C12 C13 120.56(15) . . ?
C6 C5 H5 107.7 . . ?
C6 C5 C9 110.14(13) . . ?
C9 C5 H5 107.7 . . ?
C4 C5 C6 110.02(13) . . ?
C4 C5 H5 107.7 . . ?
C4 C5 C9 113.32(13) . . ?
O2 C2 C1 112.06(14) . . ?
C4 C2 O2 126.76(16) . . ?
C4 C2 C1 121.15(15) . . ?
O1 C1 C2 121.02(15) . . ?
O1 C1 C10 122.13(16) . . ?
C2 C1 C10 116.80(14) . . ?
C6 C18 H18A 108.3 . . ?
C6 C18 H18B 108.3 . . ?
H18A C18 H18B 107.4 . . ?
C17 C18 C6 115.81(14) . . ?
C17 C18 H18A 108.3 . . ?
C17 C18 H18B 108.3 . . ?
C12 C11 C17 118.56(14) . . ?
C12 C11 C9 121.39(14) . . ?
C17 C11 C9 119.78(14) . . ?
C11 C17 C18 122.19(14) . . ?
C16 C17 C18 118.13(14) . . ?
C16 C17 C11 119.64(15) . . ?
C11 C9 C5 111.16(12) . . ?
C11 C9 C10 113.99(13) . . ?
C11 C9 C8 108.37(13) . . ?
C10 C9 C5 104.71(12) . . ?
C8 C9 C5 107.49(12) . . ?
C8 C9 C10 110.92(13) . . ?
C1 C10 C9 112.31(14) . . ?
C1 C10 H10A 109.1 . . ?
C1 C10 H10B 109.1 . . ?
C9 C10 H10A 109.1 . . ?
C9 C10 H10B 109.1 . . ?
H10A C10 H10B 107.9 . . ?
C17 C16 H16 119.2 . . ?
C15 C16 C17 121.54(15) . . ?
C15 C16 H16 119.2 . . ?
N1 C19 H19A 109.5 . . ?
N1 C19 H19B 109.5 . . ?
N1 C19 H19C 109.5 . . ?
H19A C19 H19B 109.5 . . ?
H19A C19 H19C 109.5 . . ?
H19B C19 H19C 109.5 . . ?
O4 C14 H14A 109.5 . . ?
O4 C14 H14B 109.5 . . ?
O4 C14 H14C 109.5 . . ?
H14A C14 H14B 109.5 . . ?
H14A C14 H14C 109.5 . . ?
H14B C14 H14C 109.5 . . ?
C5 C4 H4 119.4 . . ?
C2 C4 C5 121.22(15) . . ?
C2 C4 H4 119.4 . . ?
O2 C3 H3A 109.5 . . ?
O2 C3 H3B 109.5 . . ?
O2 C3 H3C 109.5 . . ?
H3A C3 H3B 109.5 . . ?
H3A C3 H3C 109.5 . . ?
H3B C3 H3C 109.5 . . ?
C7 C8 C9 111.33(13) . . ?
C7 C8 H8A 109.4 . . ?
C7 C8 H8B 109.4 . . ?
C9 C8 H8A 109.4 . . ?
C9 C8 H8B 109.4 . . ?
H8A C8 H8B 108.0 . . ?
O4 C13 C12 114.35(16) . . ?
O4 C13 C15 125.45(15) . . ?
C15 C13 C12 120.19(15) . . ?
C16 C15 H15 120.4 . . ?
C13 C15 C16 119.15(15) . . ?
C13 C15 H15 120.4 . . ?
H5A O5 H5B 104.5 . . ?
H6A O6 H6B 109.5 . . ?

loop_
_geom_bond_atom_site_label_1
_geom_bond_atom_site_label_2
_geom_bond_distance
_geom_bond_site_symmetry_2
_geom_bond_publ_flag
O3 H3 0.8400 . ?
O3 C12 1.361(2) . ?
O2 C2 1.366(2) . ?
O2 C3 1.435(2) . ?
O1 C1 1.219(2) . ?
O4 C14 1.425(2) . ?
O4 C13 1.372(2) . ?
N2 H2A 0.8963 . ?
N2 H2B 0.9022 . ?
N2 N1 1.4620(19) . ?
N1 C7 1.513(2) . ?
N1 C6 1.544(2) . ?
N1 C19 1.500(2) . ?
C7 H7A 0.9900 . ?
C7 H7B 0.9900 . ?
C7 C8 1.517(2) . ?
C6 H6 1.0000 . ?
C6 C5 1.525(2) . ?
C6 C18 1.527(2) . ?
C12 C11 1.403(2) . ?
C12 C13 1.405(2) . ?
C5 H5 1.0000 . ?
C5 C9 1.543(2) . ?
C5 C4 1.508(2) . ?
C2 C1 1.489(3) . ?
C2 C4 1.335(2) . ?
C1 C10 1.502(2) . ?
C18 H18A 0.9900 . ?
C18 H18B 0.9900 . ?
C18 C17 1.518(2) . ?
C11 C17 1.407(2) . ?
C11 C9 1.534(2) . ?
C17 C16 1.392(2) . ?
C9 C10 1.541(2) . ?
C9 C8 1.541(2) . ?
C10 H10A 0.9900 . ?
C10 H10B 0.9900 . ?
C16 H16 0.9500 . ?
C16 C15 1.389(2) . ?
C19 H19A 0.9800 . ?
C19 H19B 0.9800 . ?
C19 H19C 0.9800 . ?
C14 H14A 0.9800 . ?
C14 H14B 0.9800 . ?
C14 H14C 0.9800 . ?
C4 H4 0.9500 . ?
C3 H3A 0.9800 . ?
C3 H3B 0.9800 . ?
C3 H3C 0.9800 . ?
C8 H8A 0.9900 . ?
C8 H8B 0.9900 . ?
C13 C15 1.387(3) . ?
C15 H15 0.9500 . ?
O5 H5A 0.8707 . ?
O5 H5B 0.8700 . ?
O6 H6A 0.8701 . ?
O6 H6B 0.8700 . ?

loop_
_geom_torsion_atom_site_label_1
_geom_torsion_atom_site_label_2
_geom_torsion_atom_site_label_3
_geom_torsion_atom_site_label_4
_geom_torsion
_geom_torsion_site_symmetry_1
_geom_torsion_site_symmetry_2
_geom_torsion_site_symmetry_3
_geom_torsion_site_symmetry_4
_geom_torsion_publ_flag
O3 C12 C11 C17 170.43(14) . . . . ?
O3 C12 C11 C9 -3.5(2) . . . . ?
O3 C12 C13 O4 3.4(2) . . . . ?
O3 C12 C13 C15 -175.22(16) . . . . ?
O2 C2 C1 O1 1.6(2) . . . . ?
O2 C2 C1 C10 -175.75(14) . . . . ?
O2 C2 C4 C5 -179.95(15) . . . . ?
O1 C1 C10 C9 147.25(17) . . . . ?
O4 C13 C15 C16 -175.57(16) . . . . ?
N2 N1 C7 C8 69.52(16) . . . . ?
N2 N1 C6 C5 -64.02(15) . . . . ?
N2 N1 C6 C18 173.62(13) . . . . ?
N1 C7 C8 C9 54.54(17) . . . . ?
N1 C6 C5 C9 -62.12(15) . . . . ?
N1 C6 C5 C4 172.27(12) . . . . ?
N1 C6 C18 C17 83.18(17) . . . . ?
C7 N1 C6 C5 56.63(15) . . . . ?
C7 N1 C6 C18 -65.73(17) . . . . ?
C6 N1 C7 C8 -53.50(17) . . . . ?
C6 C5 C9 C11 -55.52(16) . . . . ?
C6 C5 C9 C10 -179.05(13) . . . . ?
C6 C5 C9 C8 62.92(16) . . . . ?
C6 C5 C4 C2 150.25(15) . . . . ?
C6 C18 C17 C11 5.8(2) . . . . ?
C6 C18 C17 C16 -171.87(14) . . . . ?
C12 C11 C17 C18 -170.91(14) . . . . ?
C12 C11 C17 C16 6.8(2) . . . . ?
C12 C11 C9 C5 -164.56(14) . . . . ?
C12 C11 C9 C10 -46.5(2) . . . . ?
C12 C11 C9 C8 77.54(18) . . . . ?
C12 C13 C15 C16 2.9(2) . . . . ?
C5 C6 C18 C17 -38.80(18) . . . . ?
C5 C9 C10 C1 59.80(16) . . . . ?
C5 C9 C8 C7 -58.05(16) . . . . ?
C2 C1 C10 C9 -35.4(2) . . . . ?
C1 C2 C4 C5 2.3(2) . . . . ?
C18 C6 C5 C9 64.13(16) . . . . ?
C18 C6 C5 C4 -61.49(16) . . . . ?
C18 C17 C16 C15 174.98(15) . . . . ?
C11 C12 C13 O4 179.82(15) . . . . ?
C11 C12 C13 C15 1.2(2) . . . . ?
C11 C17 C16 C15 -2.8(2) . . . . ?
C11 C9 C10 C1 -61.90(18) . . . . ?
C11 C9 C8 C7 62.17(16) . . . . ?
C17 C11 C9 C5 21.59(19) . . . . ?
C17 C11 C9 C10 139.64(15) . . . . ?
C17 C11 C9 C8 -96.32(16) . . . . ?
C17 C16 C15 C13 -2.1(3) . . . . ?
C9 C5 C4 C2 26.5(2) . . . . ?
C9 C11 C17 C18 3.1(2) . . . . ?
C9 C11 C17 C16 -179.20(14) . . . . ?
C10 C9 C8 C7 -171.98(13) . . . . ?
C19 N1 C7 C8 -176.76(13) . . . . ?
C19 N1 C6 C5 178.49(13) . . . . ?
C19 N1 C6 C18 56.12(17) . . . . ?
C14 O4 C13 C12 -178.70(17) . . . . ?
C14 O4 C13 C15 -0.1(3) . . . . ?
C4 C5 C9 C11 68.20(16) . . . . ?
C4 C5 C9 C10 -55.33(16) . . . . ?
C4 C5 C9 C8 -173.35(13) . . . . ?
C4 C2 C1 O1 179.64(17) . . . . ?
C4 C2 C1 C10 2.3(2) . . . . ?
C3 O2 C2 C1 175.47(15) . . . . ?
C3 O2 C2 C4 -2.4(2) . . . . ?
C8 C9 C10 C1 175.45(14) . . . . ?
C13 C12 C11 C17 -6.0(2) . . . . ?
C13 C12 C11 C9 -179.94(15) . . . . ?
